data_9003567
loop_
_publ_author_name
'Krivovichev, S. V.'
'Yakovenchuk, V. N.'
'Armbruster, T.'
'Pakhomovsky, Y. A.'
'Weber, H.-P.'
'Depmeier, W.'

_publ_section_title
;Synchrotron X-ray diffraction study of the structure of shafranovskite,
 K2Na3(Mn,Fe,Na)4[Si9(O,OH)27].nH2O, a rare manganese silicate from Kola
 peninsula, Russia
;
_journal_name_full 'American Mineralogist'
_journal_page_first 1816
_journal_page_last 1821
_journal_volume 89
_journal_year 2004
_chemical_compound_source 'Kola peninsula, Russia'
_chemical_formula_sum 'H35.72 K5.7 Mn10.86 Na9 O87.72 Si26.72'
_chemical_name_mineral Shafranovskite
_space_group_IT_number 159
_symmetry_space_group_name_Hall 'P 3 -2c'
_symmetry_space_group_name_H-M 'P 3 1 c'
_cell_angle_alpha 90
_cell_angle_beta 90
_cell_angle_gamma 120
_cell_formula_units_Z 2
_cell_length_a 14.519
_cell_length_b 14.519
_cell_length_c 21.062
_cell_volume 3845.065
_database_code_amcsd 0003660
_exptl_crystal_density_diffrn 2.778
_cod_original_cell_volume 3845.064
_cod_original_formula_sum 'Na9 K5.7 Mn10.86 Si26.72 O87.72 H35.72'
_cod_database_code 9003567

loop_
_space_group_symop_operation_xyz
x,y,z
x-y,-y,1/2+z
-y,x-y,z
y,x,1/2+z
-x+y,-x,z
-x,-x+y,1/2+z

loop_
_atom_site_label
_atom_site_fract_x
_atom_site_fract_y
_atom_site_fract_z
_atom_site_occupancy
_atom_site_U_iso_or_equiv
_atom_site_type_symbol
_atom_site_attached_hydrogens
Na1 0.06810 0.56020 0.70520 1.00000 0.04300 Na 0
Na2 0.22520 0.82300 0.72480 1.00000 0.04300 Na 0
Na3 0.92060 0.43950 0.44980 1.00000 0.09600 Na 0
K1 0.19090 0.74940 0.45610 1.00000 0.08100 K 0
K2 0.14640 0.91660 0.98650 0.90000 0.06800 K 0
Mn1 0.96290 0.71690 0.71758 1.00000 0.03300 Mn 0
Mn2 0.91500 0.29780 0.71055 1.00000 0.03000 Mn 0
Mn3 0.85630 0.87670 0.73760 0.82000 0.04100 Mn 0
Mn4 0.80920 0.45690 0.69027 0.80000 0.02800 Mn 0
Si1 0.95270 0.62710 0.57340 1.00000 0.03530 Si 0
Si2 0.00000 0.00000 0.60800 1.00000 0.03300 Si 0
Si3 0.95110 0.80830 0.86250 1.00000 0.05100 Si 0
Si4 0.05460 0.67030 0.84640 1.00000 0.04110 Si 0
Si5 0.09960 0.86210 0.59780 1.00000 0.03530 Si 0
Si6 0.70820 0.52290 0.56760 1.00000 0.03530 Si 0
Si7 0.99160 0.29230 0.85470 1.00000 0.04300 Si 0
Si8 0.89780 0.43200 0.82880 1.00000 0.03930 Si 0
Si9 0.05630 0.39640 0.58490 1.00000 0.03430 Si 0
Si10 0.66667 0.33333 0.81970 1.00000 0.03800 Si 0
Si11 0.66667 0.33333 0.49230 0.72000 0.03500 Si 0
O1 0.09640 0.84460 0.67370 1.00000 0.04100 O 0
O2 0.94960 0.60040 0.64520 1.00000 0.04300 O 0
O3 0.04640 0.39890 0.65720 1.00000 0.04400 O 0
O-H4 0.84080 0.74110 0.67390 1.00000 0.05100 O 1
O5 0.88240 0.92400 0.57750 1.00000 0.03300 O 0
O6 0.66270 0.60020 0.55060 1.00000 0.05000 O 0
O-H7 0.81560 0.58690 0.75180 1.00000 0.04300 O 1
O-H8 0.13140 0.51100 0.55210 1.00000 0.06000 O 1
O9 0.21250 0.89240 0.56510 1.00000 0.03700 O 0
O-H10 0.08930 0.36680 0.89740 1.00000 0.07500 O 1
O11 0.06550 0.69290 0.77220 1.00000 0.03900 O 0
O12 0.79800 0.30950 0.63950 1.00000 0.06700 O 0
O13 0.82620 0.75040 0.88250 1.00000 0.06000 O 0
O-H14 0.15700 0.70870 0.88440 1.00000 0.06500 O 1
O-H15 0.66667 0.33333 0.41640 0.72000 0.05500 O 1
O16 0.97450 0.84560 0.78910 1.00000 0.06800 O 0
O17 0.71490 0.72770 0.78020 1.00000 0.04400 O 0
O18 0.00000 0.00000 0.68260 1.00000 0.04100 O 0
O-H19 0.01000 0.90450 0.91100 1.00000 0.06900 O 1
O-H20 0.00760 0.58500 0.52320 1.00000 0.04500 O 1
O21 0.08920 0.43070 0.36460 1.00000 0.04600 O 0
O22 0.64710 0.42330 0.51960 1.00000 0.04800 O 0
O23 0.98560 0.72030 0.87850 1.00000 0.05900 O 0
O24 0.75460 0.16950 0.54810 1.00000 0.04600 O 0
Wat25 0.45690 0.78110 0.63850 1.00000 0.08600 O 2
O26 0.00960 0.75360 0.56160 1.00000 0.04000 O 0
O27 0.66667 0.33333 0.74250 1.00000 0.04400 O 0
O28 0.90870 0.42670 0.75570 1.00000 0.04000 O 0
O29 0.98530 0.54500 0.86380 1.00000 0.04500 O 0
Wat30 0.35000 0.79670 0.78530 1.00000 0.08000 O 2
O31 0.78110 0.41290 0.84910 1.00000 0.04900 O 0
Wat32 0.33333 0.66667 0.49320 1.00000 0.17400 O 2

loop_
_cod_changelog_entry_id
_cod_changelog_entry_author
_cod_changelog_entry_date
_cod_changelog_entry_text
1
;cod-tools version 3.8.0
Id: cif_guess_AMCSD_atom_types 9574 2023-05-10 09:00:05Z saulius
;
2023-05-10T18:48:28+03:00
;Derived atom types and hydrogen counts
from atom names that follow the AMCSD naming convention
(Wat == water, O-H == hydroxyl).
;

loop_
_cod_related_entry_id
_cod_related_entry_database
_cod_related_entry_code
1 AMCSD 0003660
